data_4326726
loop_
_publ_author_name
'Stanislav S. Stoyko'
'Arthur Mar'

_publ_contact_author_address
; Department of Chemistry
  University of Alberta
  Edmonton, AB
  Canada  T6G 2G2
;
_publ_contact_author_email arthur.mar@ualberta.ca
_publ_contact_author_fax '(780) 492-8231'
_publ_contact_author_name 'Dr. Arthur Mar'
_publ_contact_author_phone '(780) 492-5592'
_publ_section_title
;
 Ternary Rare-Earth Arsenides REZn3As3 (RE = La-Nd, Sm) and RECd3As3 (RE =
 La-Pr)
;
_journal_name_full 'Inorganic Chemistry'
_journal_page_first 11152
_journal_page_last 11161
_journal_paper_doi 10.1021/ic201708x
_journal_volume 50
_journal_year 2011
_chemical_formula_structural 'La Cd3 As3'
_chemical_formula_sum 'As3 Cd3 La'
_chemical_formula_weight 700.87
_chemical_name_common 'lanthanum cadmium arsenide (1/3/3)'
_chemical_name_systematic 'lanthanum cadmium arsenide (1/3/3)'
_space_group_IT_number 194
_symmetry_cell_setting hexagonal
_symmetry_space_group_name_Hall '-P 6c 2c'
_symmetry_space_group_name_H-M 'P 63/m m c'
_atom_sites_solution_primary direct
_atom_sites_solution_secondary difmap
_audit_creation_method SHELXL-97
_cell_angle_alpha 90.00
_cell_angle_beta 90.00
_cell_angle_gamma 120.00
_cell_formula_units_Z 2
_cell_length_a 4.4190(3)
_cell_length_b 4.4190(3)
_cell_length_c 21.4407(13)
_cell_measurement_reflns_used 4870
_cell_measurement_temperature 296(2)
_cell_measurement_theta_max 32.37
_cell_measurement_theta_min 5.33
_cell_volume 362.59(4)
_computing_cell_refinement 'Bruker SAINT 7.68A (Bruker, 2009)'
_computing_data_collection 'Bruker SMART 5.054 (Bruker, 1999)'
_computing_data_reduction 'Bruker SAINT 7.68A'
_computing_molecular_graphics 'ATOMS 5.1 (Dowty, 1999)'
_computing_publication_material 'Bruker SHELXTL 6.12'
_computing_structure_refinement 'Bruker SHELXTL 6.12'
_computing_structure_solution 'Bruker SHELXTL 6.12'
_diffrn_ambient_temperature 296(2)
_diffrn_measured_fraction_theta_full 1.000
_diffrn_measured_fraction_theta_max 1.000
_diffrn_measurement_device_type 'Bruker D8/SMART APEX II CCD'
_diffrn_measurement_method '\w scans'
_diffrn_radiation_monochromator graphite
_diffrn_radiation_source 'fine-focus sealed tube'
_diffrn_radiation_type MoK\a
_diffrn_radiation_wavelength 0.71073
_diffrn_reflns_av_R_equivalents 0.0817
_diffrn_reflns_av_sigmaI/netI 0.0270
_diffrn_reflns_limit_h_max 6
_diffrn_reflns_limit_h_min -6
_diffrn_reflns_limit_k_max 6
_diffrn_reflns_limit_k_min -6
_diffrn_reflns_limit_l_max 32
_diffrn_reflns_limit_l_min -32
_diffrn_reflns_number 4613
_diffrn_reflns_theta_full 33.07
_diffrn_reflns_theta_max 33.07
_diffrn_reflns_theta_min 1.90
_exptl_absorpt_coefficient_mu 27.910
_exptl_absorpt_correction_T_max 0.4543
_exptl_absorpt_correction_T_min 0.1139
_exptl_absorpt_correction_type numerical
_exptl_absorpt_process_details 'Bruker SHELXTL 6.12 (Sheldrick, 2001)'
_exptl_crystal_colour grey
_exptl_crystal_density_diffrn 6.419
_exptl_crystal_description plate
_exptl_crystal_F_000 600
_exptl_crystal_size_max 0.13
_exptl_crystal_size_mid 0.10
_exptl_crystal_size_min 0.04
_refine_diff_density_max 6.478
_refine_diff_density_min -4.152
_refine_diff_density_rms 0.810
_refine_ls_extinction_coef 0.0041(19)
_refine_ls_extinction_expression Fc^*^=kFc[1+0.001xFc^2^\l^3^/sin(2\q)]^-1/4^
_refine_ls_extinction_method SHELXL
_refine_ls_goodness_of_fit_ref 1.247
_refine_ls_matrix_type full
_refine_ls_number_parameters 18
_refine_ls_number_reflns 317
_refine_ls_number_restraints 0
_refine_ls_restrained_S_all 1.247
_refine_ls_R_factor_all 0.0797
_refine_ls_R_factor_gt 0.0785
_refine_ls_shift/su_max 0.000
_refine_ls_shift/su_mean 0.000
_refine_ls_structure_factor_coef Fsqd
_refine_ls_weighting_details 'calc w=1/[\s^2^(Fo^2^)+(0.0689P)^2^+70.7050P] where P=(Fo^2^+2Fc^2^)/3'
_refine_ls_weighting_scheme calc
_refine_ls_wR_factor_gt 0.2251
_refine_ls_wR_factor_ref 0.2255
_reflns_number_gt 305
_reflns_number_total 317
_reflns_threshold_expression I>2\s(I)
_cod_data_source_file ic201708x_si_002_6.cif
_cod_data_source_block LaCd3As3
_cod_database_code 4326726

loop_
_symmetry_equiv_pos_as_xyz
'x, y, z'
'-y, x-y, z'
'-x+y, -x, z'
'-x, -y, z+1/2'
'y, -x+y, z+1/2'
'x-y, x, z+1/2'
'y, x, -z'
'x-y, -y, -z'
'-x, -x+y, -z'
'-y, -x, -z+1/2'
'-x+y, y, -z+1/2'
'x, x-y, -z+1/2'
'-x, -y, -z'
'y, -x+y, -z'
'x-y, x, -z'
'x, y, -z-1/2'
'-y, x-y, -z-1/2'
'-x+y, -x, -z-1/2'
'-y, -x, z'
'-x+y, y, z'
'x, x-y, z'
'y, x, z-1/2'
'x-y, -y, z-1/2'
'-x, -x+y, z-1/2'

loop_
_atom_site_label
_atom_site_type_symbol
_atom_site_fract_x
_atom_site_fract_y
_atom_site_fract_z
_atom_site_U_iso_or_equiv
_atom_site_adp_type
_atom_site_occupancy
_atom_site_symmetry_multiplicity
_atom_site_calc_flag
_atom_site_refinement_flags
La La 0.0000 0.0000 0.0000 0.0144(7) Uani 1 12 d S
Cd1 Cd 0.3333 0.6667 0.62828(13) 0.0203(8) Uani 1 6 d S
Cd2 Cd 0.2652(15) 0.530(3) 0.2500 0.044(2) Uani 0.33 4 d SP
As1 As 0.3333 0.6667 0.08023(18) 0.0143(9) Uani 1 6 d S
As2 As 0.5997(17) 0.199(3) 0.2500 0.022(2) Uani 0.33 4 d SP

loop_
_atom_site_aniso_label
_atom_site_aniso_U_11
_atom_site_aniso_U_22
_atom_site_aniso_U_33
_atom_site_aniso_U_23
_atom_site_aniso_U_13
_atom_site_aniso_U_12
La 0.0122(9) 0.0122(9) 0.0189(13) 0.000 0.000 0.0061(5)
Cd1 0.0196(10) 0.0196(10) 0.0218(13) 0.000 0.000 0.0098(5)
Cd2 0.026(3) 0.027(4) 0.079(7) 0.000 0.000 0.014(2)
As1 0.0116(11) 0.0116(11) 0.0196(16) 0.000 0.000 0.0058(6)
As2 0.018(3) 0.033(5) 0.022(4) 0.000 0.000 0.016(3)

loop_
_atom_type_symbol
_atom_type_description
_atom_type_scat_dispersion_real
_atom_type_scat_dispersion_imag
_atom_type_scat_source
As As 0.0499 2.0058 'International Tables Vol C Tables 4.2.6.8 and 6.1.1.4'
Cd Cd -0.8075 1.2024 'International Tables Vol C Tables 4.2.6.8 and 6.1.1.4'
La La -0.2871 2.4523 'International Tables Vol C Tables 4.2.6.8 and 6.1.1.4'

loop_
_geom_angle_atom_site_label_1
_geom_angle_atom_site_label_2
_geom_angle_atom_site_label_3
_geom_angle
_geom_angle_site_symmetry_1
_geom_angle_site_symmetry_3
As1 La As1 91.79(8) 13 13_665
As1 La As1 88.21(8) 13 1_445
As1 La As1 180.00(12) 13_665 1_445
As1 La As1 91.79(8) 13 13_565
As1 La As1 91.79(8) 13_665 13_565
As1 La As1 88.21(8) 1_445 13_565
As1 La As1 88.21(8) 13 1_545
As1 La As1 88.21(8) 13_665 1_545
As1 La As1 91.79(8) 1_445 1_545
As1 La As1 180.00(12) 13_565 1_545
As1 La As1 180.0 13 .
As1 La As1 88.21(8) 13_665 .
As1 La As1 91.79(8) 1_445 .
As1 La As1 88.21(8) 13_565 .
As1 La As1 91.79(8) 1_545 .
As1 La Cd1 133.77(3) 13 4_664
As1 La Cd1 81.14(7) 13_665 4_664
As1 La Cd1 98.86(7) 1_445 4_664
As1 La Cd1 133.77(3) 13_565 4_664
As1 La Cd1 46.23(3) 1_545 4_664
As1 La Cd1 46.23(3) . 4_664
As1 La Cd1 46.23(3) 13 16_446
As1 La Cd1 98.86(7) 13_665 16_446
As1 La Cd1 81.14(7) 1_445 16_446
As1 La Cd1 46.23(3) 13_565 16_446
As1 La Cd1 133.77(3) 1_545 16_446
As1 La Cd1 133.77(3) . 16_446
Cd1 La Cd1 180.00(6) 4_664 16_446
As1 La Cd1 81.14(7) 13 4_554
As1 La Cd1 133.77(3) 13_665 4_554
As1 La Cd1 46.23(3) 1_445 4_554
As1 La Cd1 133.77(3) 13_565 4_554
As1 La Cd1 46.23(3) 1_545 4_554
As1 La Cd1 98.86(7) . 4_554
Cd1 La Cd1 72.17(5) 4_664 4_554
Cd1 La Cd1 107.83(5) 16_446 4_554
As1 La Cd1 98.86(7) 13 16_556
As1 La Cd1 46.23(3) 13_665 16_556
As1 La Cd1 133.77(3) 1_445 16_556
As1 La Cd1 46.23(3) 13_565 16_556
As1 La Cd1 133.77(3) 1_545 16_556
As1 La Cd1 81.14(7) . 16_556
Cd1 La Cd1 107.83(5) 4_664 16_556
Cd1 La Cd1 72.17(5) 16_446 16_556
Cd1 La Cd1 180.00(6) 4_554 16_556
As1 La Cd1 133.77(3) 13 4_564
As1 La Cd1 133.77(3) 13_665 4_564
As1 La Cd1 46.23(3) 1_445 4_564
As1 La Cd1 81.14(7) 13_565 4_564
As1 La Cd1 98.86(7) 1_545 4_564
As1 La Cd1 46.23(3) . 4_564
Cd1 La Cd1 72.17(5) 4_664 4_564
Cd1 La Cd1 107.83(5) 16_446 4_564
Cd1 La Cd1 72.17(5) 4_554 4_564
Cd1 La Cd1 107.83(5) 16_556 4_564
As1 La Cd1 46.23(3) 13 16_546
As1 La Cd1 46.23(3) 13_665 16_546
As1 La Cd1 133.77(3) 1_445 16_546
As1 La Cd1 98.86(7) 13_565 16_546
As1 La Cd1 81.14(7) 1_545 16_546
As1 La Cd1 133.77(3) . 16_546
Cd1 La Cd1 107.83(5) 4_664 16_546
Cd1 La Cd1 72.17(5) 16_446 16_546
Cd1 La Cd1 107.83(5) 4_554 16_546
Cd1 La Cd1 72.17(5) 16_556 16_546
Cd1 La Cd1 180.00(6) 4_564 16_546
As2 Cd1 As2 19.2(5) 13_666 14_566
As2 Cd1 As2 19.2(5) 13_666 15_556
As2 Cd1 As2 19.2(5) 14_566 15_556
As2 Cd1 As1 117.18(15) 13_666 4_665
As2 Cd1 As1 117.18(15) 14_566 4_665
As2 Cd1 As1 100.9(3) 15_556 4_665
As2 Cd1 As1 117.18(15) 13_666 4_565
As2 Cd1 As1 100.9(3) 14_566 4_565
As2 Cd1 As1 117.18(15) 15_556 4_565
As1 Cd1 As1 106.84(10) 4_665 4_565
As2 Cd1 As1 100.9(3) 13_666 4_675
As2 Cd1 As1 117.18(15) 14_566 4_675
As2 Cd1 As1 117.18(15) 15_556 4_675
As1 Cd1 As1 106.84(10) 4_665 4_675
As1 Cd1 As1 106.84(10) 4_565 4_675
As2 Cd1 La 148.3(3) 13_666 4
As2 Cd1 La 130.83(18) 14_566 4
As2 Cd1 La 130.83(18) 15_556 4
As1 Cd1 La 53.86(6) 4_665 4
As1 Cd1 La 53.86(6) 4_565 4
As1 Cd1 La 110.86(11) 4_675 4
As2 Cd1 La 130.83(17) 13_666 4_565
As2 Cd1 La 130.83(17) 14_566 4_565
As2 Cd1 La 148.3(3) 15_556 4_565
As1 Cd1 La 110.86(11) 4_665 4_565
As1 Cd1 La 53.86(6) 4_565 4_565
As1 Cd1 La 53.86(6) 4_675 4_565
La Cd1 La 72.17(5) 4 4_565
As2 Cd1 La 130.83(18) 13_666 4_665
As2 Cd1 La 148.3(3) 14_566 4_665
As2 Cd1 La 130.83(18) 15_556 4_665
As1 Cd1 La 53.86(6) 4_665 4_665
As1 Cd1 La 110.86(11) 4_565 4_665
As1 Cd1 La 53.86(6) 4_675 4_665
La Cd1 La 72.17(5) 4 4_665
La Cd1 La 72.17(5) 4_565 4_665
Cd2 Cd2 Cd2 60.0 2_665 3_565
Cd2 Cd2 As2 135.7(3) 2_665 2
Cd2 Cd2 As2 75.7(3) 3_565 2
Cd2 Cd2 As2 75.7(3) 2_665 3_665
Cd2 Cd2 As2 135.7(3) 3_565 3_665
As2 Cd2 As2 148.5(7) 2 3_665
Cd2 Cd2 As2 89.8(4) 2_665 .
Cd2 Cd2 As2 149.8(4) 3_565 .
As2 Cd2 As2 134.4(6) 2 .
As2 Cd2 As2 14.1(4) 3_665 .
Cd2 Cd2 As2 149.8(3) 2_665 1_455
Cd2 Cd2 As2 89.8(4) 3_565 1_455
As2 Cd2 As2 14.1(4) 2 1_455
As2 Cd2 As2 134.4(6) 3_665 1_455
As2 Cd2 As2 120.3(7) . 1_455
Cd2 Cd2 As2 29.999(1) 2_665 1_565
Cd2 Cd2 As2 30.000(3) 3_565 1_565
As2 Cd2 As2 105.7(3) 2 1_565
As2 Cd2 As2 105.7(3) 3_665 1_565
As2 Cd2 As2 119.8(3) . 1_565
As2 Cd2 As2 119.8(3) 1_455 1_565
Cd2 Cd2 As2 130.6(3) 2_665 3_565
Cd2 Cd2 As2 70.6(3) 3_565 3_565
As2 Cd2 As2 5.12(14) 2 3_565
As2 Cd2 As2 153.6(6) 3_665 3_565
As2 Cd2 As2 139.5(5) . 3_565
As2 Cd2 As2 19.2(4) 1_455 3_565
As2 Cd2 As2 100.6(3) 1_565 3_565
Cd2 Cd2 As2 70.6(3) 2_665 2_655
Cd2 Cd2 As2 130.6(3) 3_565 2_655
As2 Cd2 As2 153.6(6) 2 2_655
As2 Cd2 As2 5.12(14) 3_665 2_655
As2 Cd2 As2 19.2(4) . 2_655
As2 Cd2 As2 139.5(5) 1_455 2_655
As2 Cd2 As2 100.6(3) 1_565 2_655
As2 Cd2 As2 158.8(6) 3_565 2_655
Cd1 As1 Cd1 106.84(10) 4_664 4_674
Cd1 As1 Cd1 106.84(10) 4_664 4_564
Cd1 As1 Cd1 106.84(10) 4_674 4_564
Cd1 As1 La 168.00(14) 4_664 1_565
Cd1 As1 La 79.92(4) 4_674 1_565
Cd1 As1 La 79.92(4) 4_564 1_565
Cd1 As1 La 79.92(4) 4_664 .
Cd1 As1 La 168.00(14) 4_674 .
Cd1 As1 La 79.92(4) 4_564 .
La As1 La 91.79(8) 1_565 .
Cd1 As1 La 79.92(4) 4_664 1_665
Cd1 As1 La 79.92(4) 4_674 1_665
Cd1 As1 La 168.00(14) 4_564 1_665
La As1 La 91.79(8) 1_565 1_665
La As1 La 91.79(8) . 1_665
As2 As2 As2 60.000(7) 2_655 3_665
As2 As2 Cd2 135.7(3) 2_655 2_655
As2 As2 Cd2 164.3(3) 3_665 2_655
As2 As2 Cd2 164.3(3) 2_655 3
As2 As2 Cd2 135.7(3) 3_665 3
Cd2 As2 Cd2 28.5(7) 2_655 3
As2 As2 Cd2 30.2(3) 2_655 1_655
As2 As2 Cd2 90.2(3) 3_665 1_655
Cd2 As2 Cd2 105.6(6) 2_655 1_655
Cd2 As2 Cd2 134.1(4) 3 1_655
As2 As2 Cd2 90.2(3) 2_655 .
As2 As2 Cd2 30.2(4) 3_665 .
Cd2 As2 Cd2 134.1(4) 2_655 .
Cd2 As2 Cd2 105.6(6) 3 .
Cd2 As2 Cd2 120.3(7) 1_655 .
As2 As2 Cd2 150.000(2) 2_655 1_545
As2 As2 Cd2 150.000(4) 3_665 1_545
Cd2 As2 Cd2 14.3(3) 2_655 1_545
Cd2 As2 Cd2 14.3(3) 3 1_545
Cd2 As2 Cd2 119.8(3) 1_655 1_545
Cd2 As2 Cd2 119.8(3) . 1_545
As2 As2 Cd1 80.4(2) 2_655 13_666
As2 As2 Cd1 80.4(2) 3_665 13_666
Cd2 As2 Cd1 100.8(3) 2_655 13_666
Cd2 As2 Cd1 100.8(3) 3 13_666
Cd2 As2 Cd1 84.49(18) 1_655 13_666
Cd2 As2 Cd1 84.49(18) . 13_666
Cd2 As2 Cd1 101.1(3) 1_545 13_666
As2 As2 Cd1 80.4(2) 2_655 4_664
As2 As2 Cd1 80.4(2) 3_665 4_664
Cd2 As2 Cd1 100.8(3) 2_655 4_664
Cd2 As2 Cd1 100.8(3) 3 4_664
Cd2 As2 Cd1 84.49(18) 1_655 4_664
Cd2 As2 Cd1 84.49(18) . 4_664
Cd2 As2 Cd1 101.1(3) 1_545 4_664
Cd1 As2 Cd1 157.8(5) 13_666 4_664
As2 As2 Cd2 10.6(3) 2_655 3_665
As2 As2 Cd2 70.6(3) 3_665 3_665
Cd2 As2 Cd2 125.12(13) 2_655 3_665
Cd2 As2 Cd2 153.6(6) 3 3_665
Cd2 As2 Cd2 19.5(5) 1_655 3_665
Cd2 As2 Cd2 100.8(4) . 3_665
Cd2 As2 Cd2 139.4(3) 1_545 3_665
Cd1 As2 Cd2 81.6(2) 13_666 3_665
Cd1 As2 Cd2 81.6(2) 4_664 3_665
As2 As2 Cd2 70.6(3) 2_655 2_665
As2 As2 Cd2 10.6(3) 3_665 2_665
Cd2 As2 Cd2 153.6(6) 2_655 2_665
Cd2 As2 Cd2 125.12(13) 3 2_665
Cd2 As2 Cd2 100.8(4) 1_655 2_665
Cd2 As2 Cd2 19.5(5) . 2_665
Cd2 As2 Cd2 139.4(3) 1_545 2_665
Cd1 As2 Cd2 81.6(2) 13_666 2_665
Cd1 As2 Cd2 81.6(2) 4_664 2_665
Cd2 As2 Cd2 81.2(6) 3_665 2_665

loop_
_geom_bond_atom_site_label_1
_geom_bond_atom_site_label_2
_geom_bond_distance
_geom_bond_site_symmetry_2
La As1 3.077(2) 13
La As1 3.077(2) 13_665
La As1 3.077(2) 1_445
La As1 3.077(2) 13_565
La As1 3.077(2) 1_545
La As1 3.077(2) .
La Cd1 3.752(2) 4_664
La Cd1 3.752(2) 16_446
La Cd1 3.752(2) 4_554
La Cd1 3.752(2) 16_556
La Cd1 3.752(2) 4_564
La Cd1 3.752(2) 16_546
Cd1 As2 2.660(4) 13_666
Cd1 As2 2.660(4) 14_566
Cd1 As2 2.660(4) 15_556
Cd1 As1 2.7515(18) 4_665
Cd1 As1 2.7515(18) 4_565
Cd1 As1 2.7515(18) 4_675
Cd1 La 3.752(2) 4
Cd1 La 3.752(2) 4_565
Cd1 La 3.752(2) 4_665
Cd2 Cd2 0.90(2) 2_665
Cd2 Cd2 0.903(19) 3_565
Cd2 As2 1.834(13) 2
Cd2 As2 1.834(13) 3_665
Cd2 As2 2.547(9) .
Cd2 As2 2.547(9) 1_455
Cd2 As2 2.560(18) 1_565
Cd2 As2 2.700(10) 3_565
Cd2 As2 2.700(10) 2_655
As1 Cd1 2.7514(18) 4_664
As1 Cd1 2.7515(18) 4_674
As1 Cd1 2.7515(18) 4_564
As1 La 3.077(2) 1_565
As1 La 3.077(2) 1_665
As2 As2 0.89(2) 2_655
As2 As2 0.89(2) 3_665
As2 Cd2 1.834(13) 2_655
As2 Cd2 1.834(13) 3
As2 Cd2 2.547(9) 1_655
As2 Cd2 2.560(18) 1_545
As2 Cd1 2.660(4) 13_666
As2 Cd1 2.660(4) 4_664
As2 Cd2 2.700(10) 3_665
As2 Cd2 2.700(10) 2_665
